data_7126634
loop_
_publ_author_name
'Shircliff, Anthony D.'
'Burke, Benjamin P.'
'Davilla, Dustin J.'
'Burgess, Gwendolyn E.'
'Okorocha, Faith A.'
'Shrestha, Alina'
'Allbritton, Elisabeth M. A.'
'Nguyen, Phillip T.'
'Lamar, Rachael L.'
'Jones, Donald G.'
'Gorbet, Michael-Joseph'
'Allen, Michael B.'
'Eze, John I.'
'Fernandez, Andrea T.'
'Ramirez, Daniel'
'Archibald, Stephen J.'
'Prior, Timothy J.'
'Krause, Jeanette A.'
'Oliver, Allen G.'
'Hubin, Timothy J.'

_publ_section_title
;
 An ethylene cross-bridged pentaazamacrocycle and its Cu<sup>2+</sup>
 complex: constrained ligand topology and excellent kinetic stability.
;
_journal_issue 54
_journal_name_full 'Chemical communications (Cambridge, England)'
_journal_page_first 7519
_journal_page_last 7522
_journal_paper_doi 10.1039/d0cc00919a
_journal_volume 56
_journal_year 2020
_chemical_absolute_configuration ad
_chemical_formula_moiety
;
C15 H36 N5, 2(F6 P), C2 H3 N, Br
;
_chemical_formula_sum 'C17 H39 Br F12 N6 P2'
_chemical_formula_weight 697.39
_space_group_crystal_system orthorhombic
_space_group_IT_number 19
_space_group_name_Hall 'P 2ac 2ab'
_space_group_name_H-M_alt 'P 21 21 21'
_atom_sites_solution_hydrogens geom
_audit_creation_method SHELXL-2018/3
_audit_update_record
;
2019-05-20 deposited with the CCDC.	2020-06-01 downloaded from the CCDC.
;
_cell_angle_alpha 90
_cell_angle_beta 90
_cell_angle_gamma 90
_cell_formula_units_Z 4
_cell_length_a 7.9823(8)
_cell_length_b 13.9805(14)
_cell_length_c 24.662(3)
_cell_measurement_reflns_used 9825
_cell_measurement_temperature 150(2)
_cell_measurement_theta_max 29.691
_cell_measurement_theta_min 2.401
_cell_volume 2752.2(5)
_computing_cell_refinement 'Bruker SAINT v8.37A'
_computing_data_collection 'Bruker APEX3 v2016.1.0'
_computing_data_reduction 'Bruker SAINT v8.37A'
_computing_structure_refinement 'SHELXL-2018/3 (Sheldrick, 2018)'
_computing_structure_solution 'SHELXT 2014/5 (Sheldrick, 2014)'
_diffrn_ambient_temperature 150(2)
_diffrn_measured_fraction_theta_full 0.999
_diffrn_measured_fraction_theta_max 0.998
_diffrn_measurement_device_type 'Bruker PHOTON100 CMOS'
_diffrn_measurement_method 'omega-phi scans'
_diffrn_radiation_type synchrotron
_diffrn_radiation_wavelength 0.7749
_diffrn_reflns_av_R_equivalents 0.0635
_diffrn_reflns_av_unetI/netI 0.0455
_diffrn_reflns_Laue_measured_fraction_full 0.999
_diffrn_reflns_Laue_measured_fraction_max 0.998
_diffrn_reflns_limit_h_max 10
_diffrn_reflns_limit_h_min -10
_diffrn_reflns_limit_k_max 17
_diffrn_reflns_limit_k_min -17
_diffrn_reflns_limit_l_max 31
_diffrn_reflns_limit_l_min -31
_diffrn_reflns_number 48044
_diffrn_reflns_point_group_measured_fraction_full 1.000
_diffrn_reflns_point_group_measured_fraction_max 0.998
_diffrn_reflns_theta_full 27.706
_diffrn_reflns_theta_max 29.832
_diffrn_reflns_theta_min 2.401
_diffrn_source 'ALS beamline 11.3.1.'
_exptl_absorpt_coefficient_mu 2.114
_exptl_absorpt_correction_T_max 0.9281
_exptl_absorpt_correction_T_min 0.7831
_exptl_absorpt_correction_type multi-scan
_exptl_absorpt_process_details 'SADABS 2014/5'
_exptl_crystal_colour colourless
_exptl_crystal_density_diffrn 1.683
_exptl_crystal_description blade
_exptl_crystal_F_000 1424
_exptl_crystal_size_max 0.110
_exptl_crystal_size_mid 0.050
_exptl_crystal_size_min 0.010
_refine_diff_density_max 1.414
_refine_diff_density_min -0.568
_refine_diff_density_rms 0.083
_refine_ls_abs_structure_details
;
 Flack x determined using 2096 quotients [(I+)-(I-)]/[(I+)+(I-)]
 (Parsons, Flack and Wagner, Acta Cryst. B69 (2013) 249-259).
;
_refine_ls_abs_structure_Flack 0.039(3)
_refine_ls_extinction_method none
_refine_ls_goodness_of_fit_ref 1.069
_refine_ls_hydrogen_treatment mixed
_refine_ls_matrix_type full
_refine_ls_number_parameters 350
_refine_ls_number_reflns 6085
_refine_ls_number_restraints 3
_refine_ls_restrained_S_all 1.068
_refine_ls_R_factor_all 0.0486
_refine_ls_R_factor_gt 0.0411
_refine_ls_shift/su_max 0.000
_refine_ls_shift/su_mean 0.000
_refine_ls_structure_factor_coef Fsqd
_refine_ls_weighting_details 'w=1/[\s^2^(Fo^2^)+(0.0557P)^2^+1.9739P] where P=(Fo^2^+2Fc^2^)/3'
_refine_ls_weighting_scheme calc
_refine_ls_wR_factor_gt 0.1072
_refine_ls_wR_factor_ref 0.1105
_reflns_Friedel_coverage 0.763
_reflns_Friedel_fraction_full 1.000
_reflns_Friedel_fraction_max 0.997
_reflns_number_gt 5430
_reflns_number_total 6085
_reflns_threshold_expression 'I > 2\s(I)'
_cod_data_source_file d0cc00919a2.cif
_cod_data_source_block L
_cod_depositor_comments 'Adding full bibliography for 7126634--7126636.cif.'
_cod_database_code 7126634
_shelx_shelxl_version_number 2018/3
_shelx_space_group_comment
;
The symmetry employed for this shelxl refinement is uniquely defined
by the following loop, which should always be used as a source of
symmetry information in preference to the above space-group names.
They are only intended as comments.
;
_shelx_estimated_absorpt_t_min 0.801
_shelx_estimated_absorpt_t_max 0.979

loop_
_space_group_symop_operation_xyz
'x, y, z'
'-x+1/2, -y, z+1/2'
'-x, y+1/2, -z+1/2'
'x+1/2, -y+1/2, -z'

loop_
_atom_site_label
_atom_site_type_symbol
_atom_site_fract_x
_atom_site_fract_y
_atom_site_fract_z
_atom_site_U_iso_or_equiv
_atom_site_adp_type
_atom_site_occupancy
_atom_site_site_symmetry_order
_atom_site_calc_flag
_atom_site_refinement_flags_posn
_atom_site_refinement_flags_adp
_atom_site_refinement_flags_occupancy
_atom_site_disorder_assembly
_atom_site_disorder_group
Br1 Br 0.68635(7) 0.33324(4) 0.54925(2) 0.03075(15) Uani 1 1 d . . . . .
C1 C 0.4919(7) 0.3523(4) 0.7246(2) 0.0316(12) Uani 1 1 d . . . . .
H1A H 0.381927 0.383574 0.730105 0.038 Uiso 1 1 calc R U . . .
H1B H 0.549229 0.348321 0.760087 0.038 Uiso 1 1 calc R U . . .
C2 C 0.4661(8) 0.2520(4) 0.7017(2) 0.0351(13) Uani 1 1 d . . . . .
H2A H 0.572751 0.215981 0.703756 0.042 Uiso 1 1 calc R U . . .
H2B H 0.381954 0.217669 0.723891 0.042 Uiso 1 1 calc R U . . .
C3 C 0.2253(6) 0.2839(4) 0.6404(2) 0.0258(11) Uani 1 1 d . . . . .
H3A H 0.156347 0.225808 0.645763 0.031 Uiso 1 1 calc R U . . .
H3B H 0.199956 0.328252 0.670599 0.031 Uiso 1 1 calc R U . . .
C4 C 0.1733(6) 0.3300(3) 0.58880(19) 0.0240(9) Uani 1 1 d . . . . .
H4A H 0.205138 0.287215 0.558538 0.029 Uiso 1 1 calc R U . . .
H4B H 0.049569 0.335055 0.588721 0.029 Uiso 1 1 calc R U . . .
C5 C 0.1692(6) 0.4609(3) 0.52626(18) 0.0204(9) Uani 1 1 d . . . . .
H5A H 0.153746 0.531066 0.528728 0.024 Uiso 1 1 calc R U . . .
H5B H 0.057278 0.431620 0.521371 0.024 Uiso 1 1 calc R U . . .
C6 C 0.2752(6) 0.4386(4) 0.4777(2) 0.0227(10) Uani 1 1 d . . . . .
H6A H 0.223529 0.468381 0.445299 0.027 Uiso 1 1 calc R U . . .
H6B H 0.275615 0.368505 0.471953 0.027 Uiso 1 1 calc R U . . .
C7 C 0.4742(6) 0.5759(3) 0.4982(2) 0.0224(10) Uani 1 1 d . . . . .
H7A H 0.362134 0.604343 0.504092 0.027 Uiso 1 1 calc R U . . .
H7B H 0.527648 0.610730 0.467769 0.027 Uiso 1 1 calc R U . . .
C8 C 0.5798(6) 0.5903(3) 0.5493(2) 0.0235(10) Uani 1 1 d . . . . .
H8A H 0.690904 0.560701 0.543285 0.028 Uiso 1 1 calc R U . . .
H8B H 0.597699 0.659728 0.554503 0.028 Uiso 1 1 calc R U . . .
C9 C 0.6254(6) 0.5685(4) 0.6471(2) 0.0261(11) Uani 1 1 d . . . . .
H9A H 0.623633 0.637569 0.656017 0.031 Uiso 1 1 calc R U . . .
H9B H 0.740771 0.551706 0.635857 0.031 Uiso 1 1 calc R U . . .
C10 C 0.5793(6) 0.5115(4) 0.6971(2) 0.0247(11) Uani 1 1 d . . . . .
H10A H 0.654592 0.529397 0.727307 0.030 Uiso 1 1 calc R U . . .
H10B H 0.463037 0.527026 0.707927 0.030 Uiso 1 1 calc R U . . .
C11 C 0.7708(7) 0.3789(4) 0.6886(3) 0.0316(12) Uani 1 1 d . . . . .
H11A H 0.813092 0.385544 0.725747 0.047 Uiso 1 1 calc R U . . .
H11B H 0.836901 0.419352 0.664231 0.047 Uiso 1 1 calc R U . . .
H11C H 0.780007 0.311996 0.677190 0.047 Uiso 1 1 calc R U . . .
C12 C 0.4374(7) 0.1622(4) 0.6160(3) 0.0378(13) Uani 1 1 d . . . . .
H12A H 0.556515 0.145675 0.617994 0.057 Uiso 1 1 calc R U . . .
H12B H 0.403546 0.167500 0.577914 0.057 Uiso 1 1 calc R U . . .
H12C H 0.371099 0.112127 0.633728 0.057 Uiso 1 1 calc R U . . .
C13 C 0.5417(8) 0.4507(5) 0.4303(2) 0.0372(13) Uani 1 1 d . . . . .
H13A H 0.495271 0.490346 0.401202 0.056 Uiso 1 1 calc R U . . .
H13B H 0.526380 0.383000 0.421359 0.056 Uiso 1 1 calc R U . . .
H13C H 0.661487 0.464399 0.434370 0.056 Uiso 1 1 calc R U . . .
C14 C 0.2176(6) 0.4964(3) 0.62057(19) 0.0219(10) Uani 1 1 d . . . . .
H14A H 0.241666 0.466737 0.656183 0.026 Uiso 1 1 calc R U . . .
H14B H 0.099210 0.517528 0.620587 0.026 Uiso 1 1 calc R U . . .
C15 C 0.3310(6) 0.5822(3) 0.61239(19) 0.0207(9) Uani 1 1 d . . . . .
H15A H 0.289074 0.621182 0.581735 0.025 Uiso 1 1 calc R U . . .
H15B H 0.329745 0.622546 0.645389 0.025 Uiso 1 1 calc R U . . .
C16 C -0.0434(7) 0.7428(4) 0.6161(3) 0.0343(13) Uani 1 1 d . . . . .
C17 C -0.0600(9) 0.8141(4) 0.6576(3) 0.0478(16) Uani 1 1 d . . . . .
H17A H 0.040041 0.854766 0.657908 0.072 Uiso 1 1 calc R U . . .
H17B H -0.072336 0.782874 0.692936 0.072 Uiso 1 1 calc R U . . .
H17C H -0.159038 0.853498 0.650269 0.072 Uiso 1 1 calc R U . . .
N1 N 0.5932(5) 0.4089(3) 0.68673(17) 0.0231(9) Uani 1 1 d . . . . .
N2 N 0.4081(5) 0.2558(3) 0.64406(19) 0.0251(9) Uani 1 1 d D . . . .
H2 H 0.463(3) 0.297(2) 0.6283(8) 0.030 Uiso 1 1 calc DR U . . .
N3 N 0.2429(5) 0.4258(3) 0.57760(16) 0.0178(8) Uani 1 1 d . . . . .
N4 N 0.4533(5) 0.4727(3) 0.48231(17) 0.0224(9) Uani 1 1 d D . . . .
H4 H 0.498(2) 0.4404(16) 0.5061(12) 0.027 Uiso 1 1 calc DR U . . .
N5 N 0.5076(5) 0.5500(3) 0.60079(16) 0.0176(8) Uani 1 1 d D . . . .
H5 H 0.5039(5) 0.492(3) 0.5968(3) 0.021 Uiso 1 1 calc DR U . . .
N6 N -0.0312(7) 0.6850(4) 0.5834(3) 0.0478(14) Uani 1 1 d . . . . .
P1 P 0.46024(18) 0.87356(10) 0.59560(7) 0.0322(3) Uani 1 1 d . . . . .
F1 F 0.5034(5) 0.7886(2) 0.63688(16) 0.0454(9) Uani 1 1 d . . . . .
F2 F 0.3389(5) 0.8038(3) 0.56313(19) 0.0642(12) Uani 1 1 d . . . . .
F3 F 0.6129(4) 0.8415(3) 0.55804(16) 0.0458(9) Uani 1 1 d . . . . .
F4 F 0.4185(4) 0.9584(2) 0.55360(16) 0.0448(9) Uani 1 1 d . . . . .
F5 F 0.5811(6) 0.9430(3) 0.62823(18) 0.0570(11) Uani 1 1 d . . . . .
F6 F 0.3095(6) 0.9060(3) 0.6331(2) 0.0750(15) Uani 1 1 d . . . . .
P2 P 0.06634(17) 0.59577(10) 0.76754(5) 0.0257(3) Uani 1 1 d . . . . .
F7 F 0.1622(6) 0.6114(4) 0.82333(15) 0.0713(14) Uani 1 1 d . . . . .
F8 F -0.0898(4) 0.5544(3) 0.79976(13) 0.0453(9) Uani 1 1 d . . . . .
F9 F 0.1400(6) 0.4925(3) 0.76029(19) 0.0651(12) Uani 1 1 d . . . . .
F10 F -0.0305(5) 0.5851(3) 0.71156(13) 0.0447(9) Uani 1 1 d . . . . .
F11 F 0.2222(4) 0.6397(3) 0.73530(14) 0.0447(9) Uani 1 1 d . . . . .
F12 F -0.0076(6) 0.7025(3) 0.77286(18) 0.0609(12) Uani 1 1 d . . . . .

loop_
_atom_site_aniso_label
_atom_site_aniso_U_11
_atom_site_aniso_U_22
_atom_site_aniso_U_33
_atom_site_aniso_U_23
_atom_site_aniso_U_13
_atom_site_aniso_U_12
Br1 0.0289(3) 0.0285(3) 0.0348(3) 0.0012(2) -0.0010(2) 0.0052(2)
C1 0.035(3) 0.037(3) 0.023(3) 0.004(2) -0.001(2) 0.000(2)
C2 0.036(3) 0.033(3) 0.036(3) 0.016(2) -0.004(2) 0.000(2)
C3 0.018(3) 0.022(2) 0.037(3) 0.003(2) 0.006(2) -0.0021(19)
C4 0.021(2) 0.023(2) 0.029(2) 0.000(2) 0.002(2) -0.006(2)
C5 0.017(2) 0.023(2) 0.021(2) 0.0003(19) -0.0050(19) -0.0009(19)
C6 0.022(3) 0.023(2) 0.022(2) -0.001(2) -0.0028(19) -0.0034(19)
C7 0.022(2) 0.018(2) 0.027(3) 0.003(2) 0.002(2) 0.0009(19)
C8 0.020(2) 0.018(2) 0.033(3) 0.002(2) -0.001(2) -0.0028(17)
C9 0.025(2) 0.020(2) 0.034(3) -0.005(2) -0.009(2) -0.0014(19)
C10 0.026(2) 0.024(3) 0.024(3) -0.005(2) -0.006(2) 0.005(2)
C11 0.026(3) 0.028(3) 0.041(3) -0.003(2) -0.007(2) 0.006(2)
C12 0.034(3) 0.024(3) 0.055(4) -0.005(3) 0.005(3) 0.000(2)
C13 0.036(3) 0.050(4) 0.026(3) -0.007(3) 0.014(2) -0.006(3)
C14 0.022(3) 0.023(2) 0.020(2) -0.0012(19) 0.0007(19) 0.0013(19)
C15 0.018(2) 0.021(2) 0.023(2) -0.0053(18) 0.0014(19) 0.0043(19)
C16 0.021(3) 0.034(3) 0.048(4) 0.015(3) 0.000(2) 0.002(2)
C17 0.050(4) 0.034(4) 0.059(4) 0.010(3) -0.001(3) 0.000(3)
N1 0.023(2) 0.022(2) 0.025(2) -0.0009(17) -0.0024(17) 0.0031(16)
N2 0.024(2) 0.019(2) 0.032(2) 0.0046(18) 0.0033(18) -0.0027(17)
N3 0.0162(17) 0.0159(19) 0.021(2) 0.0009(16) 0.0020(15) 0.0026(15)
N4 0.023(2) 0.024(2) 0.020(2) 0.0006(17) 0.0004(17) 0.0011(17)
N5 0.0180(19) 0.0129(18) 0.022(2) -0.0035(15) -0.0012(15) 0.0010(15)
N6 0.033(3) 0.053(4) 0.058(4) 0.004(3) -0.003(2) 0.007(3)
P1 0.0266(7) 0.0211(6) 0.0488(9) 0.0098(6) 0.0097(6) 0.0029(6)
F1 0.054(2) 0.0266(17) 0.056(2) 0.0154(17) 0.0031(18) 0.0055(16)
F2 0.057(3) 0.056(2) 0.080(3) 0.021(2) -0.018(2) -0.029(2)
F3 0.0394(18) 0.0388(19) 0.059(2) 0.0050(19) 0.0176(17) 0.0114(16)
F4 0.0376(18) 0.0361(18) 0.061(2) 0.0229(18) 0.0159(18) 0.0103(14)
F5 0.075(3) 0.0285(18) 0.067(3) -0.0049(18) -0.005(2) -0.0059(18)
F6 0.067(3) 0.076(3) 0.082(3) 0.038(2) 0.046(3) 0.038(3)
P2 0.0222(6) 0.0347(7) 0.0202(6) -0.0059(5) 0.0030(5) -0.0039(5)
F7 0.056(2) 0.131(4) 0.0267(18) 0.000(2) -0.0075(18) -0.048(3)
F8 0.0387(19) 0.067(3) 0.0302(18) -0.0011(17) 0.0083(15) -0.0211(18)
F9 0.073(3) 0.047(2) 0.075(3) 0.015(2) 0.016(2) 0.025(2)
F10 0.045(2) 0.061(2) 0.0275(17) -0.0068(17) -0.0042(15) -0.0122(18)
F11 0.0333(18) 0.067(2) 0.0339(18) -0.0039(17) 0.0109(14) -0.0182(16)
F12 0.075(3) 0.041(2) 0.066(3) -0.012(2) 0.032(2) 0.006(2)

loop_
_atom_type_symbol
_atom_type_description
_atom_type_scat_dispersion_real
_atom_type_scat_dispersion_imag
_atom_type_scat_source
C C 0.0040 0.0020 'International Tables Vol C Tables 4.2.6.8 and 6.1.1.4'
H H 0.0000 0.0000 'International Tables Vol C Tables 4.2.6.8 and 6.1.1.4'
N N 0.0080 0.0040 'International Tables Vol C Tables 4.2.6.8 and 6.1.1.4'
F F 0.0211 0.0125 'International Tables Vol C Tables 4.2.6.8 and 6.1.1.4'
P P 0.1183 0.1134 'International Tables Vol C Tables 4.2.6.8 and 6.1.1.4'
Br Br -0.7405 2.7887 'International Tables Vol C Tables 4.2.6.8 and 6.1.1.4'

loop_
_geom_angle_atom_site_label_1
_geom_angle_atom_site_label_2
_geom_angle_atom_site_label_3
_geom_angle
_geom_angle_site_symmetry_1
_geom_angle_site_symmetry_3
_geom_angle_publ_flag
N1 C1 C2 109.6(4) . . ?
N1 C1 H1A 109.8 . . ?
C2 C1 H1A 109.8 . . ?
N1 C1 H1B 109.8 . . ?
C2 C1 H1B 109.8 . . ?
H1A C1 H1B 108.2 . . ?
N2 C2 C1 111.1(4) . . ?
N2 C2 H2A 109.4 . . ?
C1 C2 H2A 109.4 . . ?
N2 C2 H2B 109.4 . . ?
C1 C2 H2B 109.4 . . ?
H2A C2 H2B 108.0 . . ?
C4 C3 N2 115.7(4) . . ?
C4 C3 H3A 108.4 . . ?
N2 C3 H3A 108.4 . . ?
C4 C3 H3B 108.4 . . ?
N2 C3 H3B 108.4 . . ?
H3A C3 H3B 107.4 . . ?
N3 C4 C3 116.7(4) . . ?
N3 C4 H4A 108.1 . . ?
C3 C4 H4A 108.1 . . ?
N3 C4 H4B 108.1 . . ?
C3 C4 H4B 108.1 . . ?
H4A C4 H4B 107.3 . . ?
N3 C5 C6 113.0(4) . . ?
N3 C5 H5A 109.0 . . ?
C6 C5 H5A 109.0 . . ?
N3 C5 H5B 109.0 . . ?
C6 C5 H5B 109.0 . . ?
H5A C5 H5B 107.8 . . ?
C5 C6 N4 114.0(4) . . ?
C5 C6 H6A 108.8 . . ?
N4 C6 H6A 108.8 . . ?
C5 C6 H6B 108.8 . . ?
N4 C6 H6B 108.8 . . ?
H6A C6 H6B 107.7 . . ?
N4 C7 C8 113.6(4) . . ?
N4 C7 H7A 108.8 . . ?
C8 C7 H7A 108.8 . . ?
N4 C7 H7B 108.8 . . ?
C8 C7 H7B 108.8 . . ?
H7A C7 H7B 107.7 . . ?
N5 C8 C7 115.9(4) . . ?
N5 C8 H8A 108.3 . . ?
C7 C8 H8A 108.3 . . ?
N5 C8 H8B 108.3 . . ?
C7 C8 H8B 108.3 . . ?
H8A C8 H8B 107.4 . . ?
N5 C9 C10 112.1(4) . . ?
N5 C9 H9A 109.2 . . ?
C10 C9 H9A 109.2 . . ?
N5 C9 H9B 109.2 . . ?
C10 C9 H9B 109.2 . . ?
H9A C9 H9B 107.9 . . ?
N1 C10 C9 110.9(4) . . ?
N1 C10 H10A 109.5 . . ?
C9 C10 H10A 109.5 . . ?
N1 C10 H10B 109.5 . . ?
C9 C10 H10B 109.5 . . ?
H10A C10 H10B 108.0 . . ?
N1 C11 H11A 109.5 . . ?
N1 C11 H11B 109.5 . . ?
H11A C11 H11B 109.5 . . ?
N1 C11 H11C 109.5 . . ?
H11A C11 H11C 109.5 . . ?
H11B C11 H11C 109.5 . . ?
N2 C12 H12A 109.5 . . ?
N2 C12 H12B 109.5 . . ?
H12A C12 H12B 109.5 . . ?
N2 C12 H12C 109.5 . . ?
H12A C12 H12C 109.5 . . ?
H12B C12 H12C 109.5 . . ?
N4 C13 H13A 109.5 . . ?
N4 C13 H13B 109.5 . . ?
H13A C13 H13B 109.5 . . ?
N4 C13 H13C 109.5 . . ?
H13A C13 H13C 109.5 . . ?
H13B C13 H13C 109.5 . . ?
N3 C14 C15 110.8(4) . . ?
N3 C14 H14A 109.5 . . ?
C15 C14 H14A 109.5 . . ?
N3 C14 H14B 109.5 . . ?
C15 C14 H14B 109.5 . . ?
H14A C14 H14B 108.1 . . ?
N5 C15 C14 110.3(4) . . ?
N5 C15 H15A 109.6 . . ?
C14 C15 H15A 109.6 . . ?
N5 C15 H15B 109.6 . . ?
C14 C15 H15B 109.6 . . ?
H15A C15 H15B 108.1 . . ?
N6 C16 C17 179.2(7) . . ?
C16 C17 H17A 109.5 . . ?
C16 C17 H17B 109.5 . . ?
H17A C17 H17B 109.5 . . ?
C16 C17 H17C 109.5 . . ?
H17A C17 H17C 109.5 . . ?
H17B C17 H17C 109.5 . . ?
C10 N1 C1 112.1(4) . . ?
C10 N1 C11 110.2(4) . . ?
C1 N1 C11 110.8(4) . . ?
C2 N2 C12 111.1(4) . . ?
C2 N2 C3 111.3(5) . . ?
C12 N2 C3 110.4(4) . . ?
C2 N2 H2 107.9 . . ?
C12 N2 H2 107.9 . . ?
C3 N2 H2 107.9 . . ?
C14 N3 C4 115.1(4) . . ?
C14 N3 C5 109.9(4) . . ?
C4 N3 C5 108.1(4) . . ?
C13 N4 C6 108.4(4) . . ?
C13 N4 C7 111.6(4) . . ?
C6 N4 C7 115.4(4) . . ?
C13 N4 H4 107.0 . . ?
C6 N4 H4 107.0 . . ?
C7 N4 H4 107.0 . . ?
C9 N5 C8 109.7(4) . . ?
C9 N5 C15 112.9(4) . . ?
C8 N5 C15 114.0(4) . . ?
C9 N5 H5 106.6 . . ?
C8 N5 H5 106.6 . . ?
C15 N5 H5 106.6 . . ?
F6 P1 F5 89.4(3) . . ?
F6 P1 F2 90.4(3) . . ?
F5 P1 F2 179.8(3) . . ?
F6 P1 F3 179.6(3) . . ?
F5 P1 F3 90.1(2) . . ?
F2 P1 F3 90.0(2) . . ?
F6 P1 F1 90.3(2) . . ?
F5 P1 F1 90.0(2) . . ?
F2 P1 F1 89.8(2) . . ?
F3 P1 F1 89.8(2) . . ?
F6 P1 F4 90.4(2) . . ?
F5 P1 F4 90.1(2) . . ?
F2 P1 F4 90.1(2) . . ?
F3 P1 F4 89.53(19) . . ?
F1 P1 F4 179.3(2) . . ?
F9 P2 F8 90.9(2) . . ?
F9 P2 F7 92.6(3) . . ?
F8 P2 F7 89.7(2) . . ?
F9 P2 F10 89.8(2) . . ?
F8 P2 F10 91.05(19) . . ?
F7 P2 F10 177.5(3) . . ?
F9 P2 F11 90.3(2) . . ?
F8 P2 F11 178.8(2) . . ?
F7 P2 F11 90.2(2) . . ?
F10 P2 F11 89.0(2) . . ?
F9 P2 F12 178.0(2) . . ?
F8 P2 F12 90.5(2) . . ?
F7 P2 F12 88.8(3) . . ?
F10 P2 F12 88.8(2) . . ?
F11 P2 F12 88.3(2) . . ?

loop_
_geom_bond_atom_site_label_1
_geom_bond_atom_site_label_2
_geom_bond_distance
_geom_bond_site_symmetry_2
_geom_bond_publ_flag
C1 N1 1.467(7) . ?
C1 C2 1.525(8) . ?
C1 H1A 0.9900 . ?
C1 H1B 0.9900 . ?
C2 N2 1.496(7) . ?
C2 H2A 0.9900 . ?
C2 H2B 0.9900 . ?
C3 C4 1.486(7) . ?
C3 N2 1.514(6) . ?
C3 H3A 0.9900 . ?
C3 H3B 0.9900 . ?
C4 N3 1.475(6) . ?
C4 H4A 0.9900 . ?
C4 H4B 0.9900 . ?
C5 N3 1.480(6) . ?
C5 C6 1.500(7) . ?
C5 H5A 0.9900 . ?
C5 H5B 0.9900 . ?
C6 N4 1.504(6) . ?
C6 H6A 0.9900 . ?
C6 H6B 0.9900 . ?
C7 N4 1.504(6) . ?
C7 C8 1.531(7) . ?
C7 H7A 0.9900 . ?
C7 H7B 0.9900 . ?
C8 N5 1.503(6) . ?
C8 H8A 0.9900 . ?
C8 H8B 0.9900 . ?
C9 N5 1.501(6) . ?
C9 C10 1.513(7) . ?
C9 H9A 0.9900 . ?
C9 H9B 0.9900 . ?
C10 N1 1.462(6) . ?
C10 H10A 0.9900 . ?
C10 H10B 0.9900 . ?
C11 N1 1.479(6) . ?
C11 H11A 0.9800 . ?
C11 H11B 0.9800 . ?
C11 H11C 0.9800 . ?
C12 N2 1.499(7) . ?
C12 H12A 0.9800 . ?
C12 H12B 0.9800 . ?
C12 H12C 0.9800 . ?
C13 N4 1.495(6) . ?
C13 H13A 0.9800 . ?
C13 H13B 0.9800 . ?
C13 H13C 0.9800 . ?
C14 N3 1.462(6) . ?
C14 C15 1.516(7) . ?
C14 H14A 0.9900 . ?
C14 H14B 0.9900 . ?
C15 N5 1.508(6) . ?
C15 H15A 0.9900 . ?
C15 H15B 0.9900 . ?
C16 N6 1.146(8) . ?
C16 C17 1.435(10) . ?
C17 H17A 0.9800 . ?
C17 H17B 0.9800 . ?
C17 H17C 0.9800 . ?
N2 H2 0.82(4) . ?
N4 H4 0.82(4) . ?
N5 H5 0.82(4) . ?
P1 F6 1.585(4) . ?
P1 F5 1.587(4) . ?
P1 F2 1.591(4) . ?
P1 F3 1.595(4) . ?
P1 F1 1.602(4) . ?
P1 F4 1.609(4) . ?
P2 F9 1.570(4) . ?
P2 F8 1.588(3) . ?
P2 F7 1.589(4) . ?
P2 F10 1.590(4) . ?
P2 F11 1.599(3) . ?
P2 F12 1.609(4) . ?

loop_
_geom_torsion_atom_site_label_1
_geom_torsion_atom_site_label_2
_geom_torsion_atom_site_label_3
_geom_torsion_atom_site_label_4
_geom_torsion
_geom_torsion_site_symmetry_1
_geom_torsion_site_symmetry_2
_geom_torsion_site_symmetry_3
_geom_torsion_site_symmetry_4
_geom_torsion_publ_flag
N1 C1 C2 N2 -49.2(6) . . . . ?
N2 C3 C4 N3 -67.3(6) . . . . ?
N3 C5 C6 N4 -54.0(5) . . . . ?
N4 C7 C8 N5 -64.3(5) . . . . ?
N5 C9 C10 N1 63.3(5) . . . . ?
N3 C14 C15 N5 -47.6(5) . . . . ?
C9 C10 N1 C1 -158.0(4) . . . . ?
C9 C10 N1 C11 78.1(5) . . . . ?
C2 C1 N1 C10 162.1(4) . . . . ?
C2 C1 N1 C11 -74.3(6) . . . . ?
C1 C2 N2 C12 161.0(5) . . . . ?
C1 C2 N2 C3 -75.5(6) . . . . ?
C4 C3 N2 C2 154.6(4) . . . . ?
C4 C3 N2 C12 -81.5(5) . . . . ?
C15 C14 N3 C4 164.8(4) . . . . ?
C15 C14 N3 C5 -72.8(5) . . . . ?
C3 C4 N3 C14 -53.6(6) . . . . ?
C3 C4 N3 C5 -177.0(4) . . . . ?
C6 C5 N3 C14 140.1(4) . . . . ?
C6 C5 N3 C4 -93.4(4) . . . . ?
C5 C6 N4 C13 -177.0(4) . . . . ?
C5 C6 N4 C7 -51.0(6) . . . . ?
C8 C7 N4 C13 -112.5(5) . . . . ?
C8 C7 N4 C6 123.1(4) . . . . ?
C10 C9 N5 C8 -167.4(4) . . . . ?
C10 C9 N5 C15 64.2(5) . . . . ?
C7 C8 N5 C9 179.4(4) . . . . ?
C7 C8 N5 C15 -52.8(5) . . . . ?
C14 C15 N5 C9 -108.5(4) . . . . ?
C14 C15 N5 C8 125.4(4) . . . . ?
